data_7060406
loop_
_publ_author_name
'Sabarinathan, C.'
'Karthikeyan, M.'
'Murugappan, R. M.'
'Anthony, Savarimuthu Philip'
'Shankar, Bhaskaran'
'Parthasarathy, Kannabiran'
'Arumuganathan, T.'

_publ_section_title
;
 Polyoxometalate based ionic crystal: dual applications in selective
 colorimetric sensor for hydrated ZnCl2 and antimicrobial activity
;
_journal_issue 12
_journal_name_full 'New Journal of Chemistry'
_journal_page_first 5576
_journal_page_last 5588
_journal_paper_doi 10.1039/D1NJ00138H
_journal_volume 45
_journal_year 2021
_chemical_formula_moiety 'Mo12 O40 Si, 4(C3 H5 N2)'
_chemical_formula_sum 'C12 H20 Mo12 N8 O40 Si'
_chemical_formula_weight 2095.73
_space_group_crystal_system monoclinic
_space_group_IT_number 14
_space_group_name_Hall '-P 2yn'
_space_group_name_H-M_alt 'P 1 21/n 1'
_atom_sites_solution_hydrogens geom
_audit_creation_method SHELXL-2018/3
_audit_update_record
;
2020-09-21 deposited with the CCDC.	2021-02-11 downloaded from the CCDC.
;
_cell_angle_alpha 90
_cell_angle_beta 90.1200(10)
_cell_angle_gamma 90
_cell_formula_units_Z 4
_cell_length_a 13.5335(11)
_cell_length_b 16.5838(14)
_cell_length_c 19.9675(17)
_cell_measurement_reflns_used 9840
_cell_measurement_temperature 296(2)
_cell_measurement_theta_max 31.18
_cell_measurement_theta_min 2.19
_cell_volume 4481.4(6)
_computing_cell_refinement 'Bruker SAINT'
_computing_data_collection 'Bruker APEX2'
_computing_data_reduction 'Bruker SAINT'
_computing_molecular_graphics 'Bruker SHELXTL'
_computing_publication_material 'Bruker SHELXTL'
_computing_structure_refinement 'SHELXL-2018/3 (Sheldrick, 2018)'
_computing_structure_solution 'SHELXS-97 (Sheldrick 2008)'
_diffrn_ambient_temperature 296(2)
_diffrn_measured_fraction_theta_full 0.996
_diffrn_measured_fraction_theta_max 0.995
_diffrn_measurement_device_type 'Bruker APEX-II CCD'
_diffrn_measurement_method '\f and \w scans'
_diffrn_radiation_type MoK\a
_diffrn_radiation_wavelength 0.71073
_diffrn_reflns_av_unetI/netI 0.0632
_diffrn_reflns_Laue_measured_fraction_full 0.996
_diffrn_reflns_Laue_measured_fraction_max 0.995
_diffrn_reflns_limit_h_max 17
_diffrn_reflns_limit_h_min -17
_diffrn_reflns_limit_k_max 21
_diffrn_reflns_limit_k_min -21
_diffrn_reflns_limit_l_max 25
_diffrn_reflns_limit_l_min 0
_diffrn_reflns_number 10232
_diffrn_reflns_point_group_measured_fraction_full 0.996
_diffrn_reflns_point_group_measured_fraction_max 0.995
_diffrn_reflns_theta_full 25.242
_diffrn_reflns_theta_max 27.483
_diffrn_reflns_theta_min 1.596
_exptl_absorpt_coefficient_mu 3.384
_exptl_absorpt_correction_T_max 0.823
_exptl_absorpt_correction_T_min 0.728
_exptl_absorpt_correction_type multi-scan
_exptl_absorpt_process_details SADABS
_exptl_crystal_colour 'Greenish Yellow'
_exptl_crystal_density_diffrn 3.106
_exptl_crystal_description Block
_exptl_crystal_F_000 3944
_exptl_crystal_size_max 0.100
_exptl_crystal_size_mid 0.080
_exptl_crystal_size_min 0.060
_refine_diff_density_max 4.982
_refine_diff_density_min -1.890
_refine_diff_density_rms 0.539
_refine_ls_extinction_method none
_refine_ls_goodness_of_fit_ref 1.040
_refine_ls_hydrogen_treatment constr
_refine_ls_matrix_type full
_refine_ls_number_parameters 751
_refine_ls_number_reflns 10232
_refine_ls_number_restraints 652
_refine_ls_restrained_S_all 1.010
_refine_ls_R_factor_all 0.0975
_refine_ls_R_factor_gt 0.0820
_refine_ls_shift/su_max 0.007
_refine_ls_shift/su_mean 0.001
_refine_ls_structure_factor_coef Fsqd
_refine_ls_weighting_details 'w=1/[\s^2^(Fo^2^)+(0.1344P)^2^+84.8934P] where P=(Fo^2^+2Fc^2^)/3'
_refine_ls_weighting_scheme calc
_refine_ls_wR_factor_gt 0.2092
_refine_ls_wR_factor_ref 0.2237
_reflns_Friedel_coverage 0.000
_reflns_number_gt 8509
_reflns_number_total 10232
_reflns_threshold_expression 'I > 2\s(I)'
_cod_data_source_file d1nj00138h2.cif
_cod_data_source_block Mo12Si
_cod_depositor_comments 'Adding full bibliography for 7060406.cif.'
_cod_original_sg_symbol_H-M 'P 21/n'
_cod_database_code 7060406
_shelx_shelxl_version_number 2018/3
_shelx_space_group_comment
;
The symmetry employed for this shelxl refinement is uniquely defined
by the following loop, which should always be used as a source of
symmetry information in preference to the above space-group names.
They are only intended as comments.
;
_shelx_estimated_absorpt_t_min 0.728
_shelx_estimated_absorpt_t_max 0.823

loop_
_space_group_symop_operation_xyz
'x, y, z'
'-x+1/2, y+1/2, -z+1/2'
'-x, -y, -z'
'x-1/2, -y-1/2, z-1/2'

loop_
_atom_site_label
_atom_site_type_symbol
_atom_site_fract_x
_atom_site_fract_y
_atom_site_fract_z
_atom_site_U_iso_or_equiv
_atom_site_adp_type
_atom_site_occupancy
_atom_site_site_symmetry_order
_atom_site_calc_flag
_atom_site_refinement_flags_posn
_atom_site_refinement_flags_adp
_atom_site_refinement_flags_occupancy
_atom_site_disorder_assembly
_atom_site_disorder_group
O40 O 0.4670(8) 0.8372(6) 0.6946(6) 0.024(2) Uani 1 1 d . U . . .
O32 O 0.4393(10) 0.6661(7) 0.9000(5) 0.030(3) Uani 1 1 d . . . . .
O1 O 0.1708(8) 0.6617(7) 0.7584(9) 0.042(3) Uani 1 1 d . . . . .
O2 O 0.2995(11) 0.5846(7) 0.6755(7) 0.037(3) Uani 1 1 d . . . . .
O3 O 0.3710(11) 0.5033(9) 0.5628(7) 0.040(3) Uani 1 1 d . U . . .
O4 O 0.4533(12) 0.4876(9) 0.6912(7) 0.045(4) Uani 1 1 d . . . . .
O5 O 0.4589(8) 0.6612(6) 0.7051(5) 0.023(2) Uani 1 1 d . . . . .
O6 O 0.5551(10) 0.7568(8) 0.5998(6) 0.033(3) Uani 1 1 d . . . . .
O7 O 0.5523(10) 0.5609(8) 0.6007(5) 0.033(3) Uani 1 1 d . . . . .
O8 O 0.5358(9) 0.3482(5) 0.7483(7) 0.032(2) Uani 1 1 d . . . . .
O9 O 0.6440(9) 0.4807(8) 0.6970(6) 0.033(3) Uani 1 1 d . . . . .
O10 O 0.7403(12) 0.4893(9) 0.5721(7) 0.042(4) Uani 1 1 d . . . . .
O11 O 0.8078(9) 0.5783(7) 0.6771(6) 0.027(3) Uani 1 1 d . . . . .
O12 O 0.7065(11) 0.6519(9) 0.5823(7) 0.042(4) Uani 1 1 d . . . . .
O13 O 0.9376(8) 0.6600(6) 0.7566(8) 0.033(3) Uani 1 1 d . . . . .
O14 O 0.7438(11) 0.8136(9) 0.5623(7) 0.036(3) Uani 1 1 d . . . . .
O15 O 0.7499(13) 0.8004(10) 0.9399(8) 0.047(4) Uani 1 1 d . . . . .
O16 O 0.5578(10) 0.7910(8) 0.9192(6) 0.035(3) Uani 1 1 d . . . . .
O17 O 0.5666(9) 0.9704(6) 0.7410(8) 0.044(3) Uani 1 1 d . . . . .
O18 O 0.3543(9) 0.5213(8) 0.9389(6) 0.031(3) Uani 1 1 d . . . . .
O19 O 0.6590(10) 0.8332(9) 0.6895(7) 0.041(4) Uani 1 1 d . . . . .
O20 O 0.8076(10) 0.7386(8) 0.6744(6) 0.036(3) Uani 1 1 d . . . . .
O21 O 0.3376(13) 0.7448(7) 0.8090(7) 0.044(4) Uani 1 1 d . . . . .
O22 O 0.3737(11) 0.8313(9) 0.5689(7) 0.035(3) Uani 1 1 d . . . . .
O23 O 0.3379(12) 0.5867(8) 0.8103(6) 0.040(4) Uani 1 1 d . . . . .
O24 O 0.3987(9) 0.6644(7) 0.5805(6) 0.026(3) Uani 1 1 d . U . . .
O25 O 0.7694(9) 0.5792(7) 0.8082(6) 0.029(3) Uani 1 1 d . . . . .
O26 O 0.4475(10) 0.4600(9) 0.8266(8) 0.047(4) Uani 1 1 d . . . . .
O27 O 0.6516(7) 0.6581(5) 0.7031(5) 0.016(2) Uani 1 1 d . . . . .
O28 O 0.5528(8) 0.5823(6) 0.7978(5) 0.021(2) Uani 1 1 d . . . . .
O29 O 0.3027(11) 0.7438(7) 0.6762(7) 0.036(3) Uani 1 1 d . . . . .
O30 O 0.7728(9) 0.7361(8) 0.8092(7) 0.032(3) Uani 1 1 d . . . . .
O31 O 0.3583(11) 0.8223(9) 0.9288(7) 0.034(3) Uani 1 1 d . U . . .
O33 O 0.5588(8) 0.7397(6) 0.7967(5) 0.018(2) Uani 1 1 d . . . . .
O34 O 0.7547(12) 0.5054(11) 0.9287(6) 0.045(4) Uani 1 1 d . . . . .
O35 O 0.6436(10) 0.4502(9) 0.8272(6) 0.036(3) Uani 1 1 d . . . . .
O36 O 0.5559(10) 0.5345(8) 0.9226(6) 0.031(3) Uani 1 1 d . . . . .
O37 O 0.4654(8) 0.8748(8) 0.8240(6) 0.033(3) Uani 1 1 d . . . . .
O38 O 0.6600(10) 0.8634(10) 0.8264(7) 0.047(4) Uani 1 1 d . . . . .
O39 O 0.6756(11) 0.6573(8) 0.9006(6) 0.037(3) Uani 1 1 d . . . . .
Si1 Si 0.5554(2) 0.66050(18) 0.7505(2) 0.0121(6) Uani 1 1 d . . . . .
Mo1 Mo 0.81481(8) 0.66382(6) 0.74654(9) 0.0175(2) Uani 1 1 d . . . . .
Mo2 Mo 0.29355(8) 0.65747(7) 0.74541(9) 0.0199(3) Uani 1 1 d . . . . .
Mo3 Mo 0.68310(11) 0.54333(9) 0.87036(7) 0.0206(3) Uani 1 1 d . . . . .
Mo4 Mo 0.69187(12) 0.54804(10) 0.63164(7) 0.0258(3) Uani 1 1 d . . . . .
Mo5 Mo 0.43221(12) 0.55873(9) 0.87997(8) 0.0260(3) Uani 1 1 d . . . . .
Mo6 Mo 0.68696(12) 0.75448(10) 0.61905(8) 0.0258(3) Uani 1 1 d . . . . .
Mo7 Mo 0.42716(12) 0.77871(9) 0.86856(8) 0.0275(3) Uani 1 1 d . . . . .
Mo8 Mo 0.67904(11) 0.76377(9) 0.88046(8) 0.0231(3) Uani 1 1 d . . . . .
Mo9 Mo 0.42299(11) 0.56377(9) 0.62101(7) 0.0226(3) Uani 1 1 d . . . . .
Mo10 Mo 0.41873(11) 0.76973(9) 0.62979(8) 0.0233(3) Uani 1 1 d . . . . .
Mo11 Mo 0.57532(10) 0.87131(7) 0.75341(10) 0.0307(3) Uani 1 1 d . . . . .
Mo12 Mo 0.53713(11) 0.44875(7) 0.75543(9) 0.0307(3) Uani 1 1 d . . . . .
N4 N 0.4421(14) 0.3440(11) 0.9673(8) 0.042(4) Uani 1 1 d . . . . .
H4 H 0.428535 0.371183 1.002755 0.050 Uiso 1 1 calc R U . . .
N8' N 0.9806(18) 0.7916(16) 0.8854(13) 0.046(4) Uani 0.70(2) 1 d D U P A 1
H8' H 0.931426 0.777076 0.860942 0.055 Uiso 0.70(2) 1 calc R U P A 1
C10' C 0.972(2) 0.8356(19) 0.9437(15) 0.043(4) Uani 0.70(2) 1 d D U P A 1
H10' H 0.914658 0.855867 0.963052 0.052 Uiso 0.70(2) 1 calc R U P A 1
C6 C 0.3715(17) 0.3065(17) 0.9271(10) 0.046(6) Uani 1 1 d . . . . .
H6 H 0.303418 0.304268 0.932860 0.056 Uiso 1 1 calc R U . . .
N3 N 0.5179(13) 0.2881(10) 0.8874(7) 0.033(3) Uani 1 1 d . . . . .
H3 H 0.565347 0.271866 0.862173 0.040 Uiso 1 1 calc R U . . .
C5 C 0.4272(18) 0.2742(11) 0.8773(12) 0.050(6) Uani 1 1 d . . . . .
H5 H 0.402073 0.245761 0.840887 0.060 Uiso 1 1 calc R U . . .
N2 N 0.9998(14) 0.5506(12) 0.6168(10) 0.048(4) Uani 1 1 d . U . . .
H2' H 0.957031 0.536705 0.646399 0.058 Uiso 1 1 calc R U . . .
C2 C 0.9843(19) 0.5925(15) 0.5635(12) 0.052(4) Uani 1 1 d . U . . .
H2 H 0.923464 0.614971 0.552514 0.062 Uiso 1 1 calc R U . . .
N1 N 1.1310(17) 0.5575(14) 0.5580(11) 0.059(4) Uani 1 1 d . U . . .
H1' H 1.189193 0.547148 0.543126 0.071 Uiso 1 1 calc R U . . .
C3 C 1.094(2) 0.5337(17) 0.6165(13) 0.059(5) Uani 1 1 d . U . . .
H3' H 1.129447 0.509353 0.651107 0.071 Uiso 1 1 calc R U . . .
N7' N 1.0686(19) 0.8429(17) 0.9668(12) 0.044(4) Uani 0.70(2) 1 d D U P A 1
H7'' H 1.086561 0.866010 1.003435 0.053 Uiso 0.70(2) 1 calc R U P A 1
C1 C 1.0624(19) 0.5998(14) 0.5268(9) 0.047(4) Uani 1 1 d . U . . .
H1 H 1.068757 0.628632 0.487131 0.057 Uiso 1 1 calc R U . . .
C4 C 0.5295(18) 0.3329(14) 0.9450(10) 0.046(6) Uani 1 1 d . . . . .
H4A H 0.588405 0.351322 0.963580 0.055 Uiso 1 1 calc R U . . .
C12' C 1.077(2) 0.7738(19) 0.8713(14) 0.043(4) Uani 0.70(2) 1 d D U P A 1
H12' H 1.106235 0.745721 0.836116 0.051 Uiso 0.70(2) 1 calc R U P A 1
C11' C 1.120(2) 0.813(2) 0.9290(16) 0.045(5) Uani 0.70(2) 1 d D U P A 1
H11' H 1.188032 0.813900 0.935330 0.054 Uiso 0.70(2) 1 calc R U P A 1
C8 C 0.480(2) 0.9159(18) 0.4409(14) 0.045(4) Uani 0.771(16) 1 d D U P B 1
H8 H 0.415913 0.901442 0.452991 0.054 Uiso 0.771(16) 1 calc R U P B 1
N6 N 0.558(2) 0.9069(14) 0.4746(11) 0.047(4) Uani 0.771(16) 1 d D U P B 1
H6A H 0.561268 0.880843 0.511736 0.056 Uiso 0.771(16) 1 calc R U P B 1
C9 C 0.636(2) 0.943(2) 0.4460(15) 0.047(4) Uani 0.771(16) 1 d D U P B 1
H9 H 0.697807 0.949749 0.465693 0.056 Uiso 0.771(16) 1 calc R U P B 1
N5 N 0.611(2) 0.9650(15) 0.3869(14) 0.054(4) Uani 0.771(16) 1 d D U P B 1
H5A H 0.649247 0.984326 0.356328 0.065 Uiso 0.771(16) 1 calc R U P B 1
C7 C 0.510(2) 0.9515(18) 0.3830(15) 0.046(4) Uani 0.771(16) 1 d D U P B 1
H7 H 0.469607 0.964550 0.346856 0.056 Uiso 0.771(16) 1 calc R U P B 1
N5' N 0.581(4) 0.892(3) 0.376(3) 0.042(5) Uani 0.229(16) 1 d D U P B 2
H5' H 0.562309 0.846186 0.360422 0.050 Uiso 0.229(16) 1 calc R U P B 2
C7' C 0.599(6) 1.025(3) 0.391(3) 0.049(5) Uani 0.229(16) 1 d D U P B 2
H7' H 0.595372 1.080723 0.386730 0.059 Uiso 0.229(16) 1 calc R U P B 2
N6' N 0.648(5) 0.985(4) 0.433(3) 0.049(5) Uani 0.229(16) 1 d D U P B 2
H6' H 0.684673 1.006589 0.463874 0.058 Uiso 0.229(16) 1 calc R U P B 2
C8' C 0.554(5) 0.968(4) 0.353(3) 0.049(5) Uani 0.229(16) 1 d D U P B 2
H8'A H 0.512650 0.978560 0.316486 0.058 Uiso 0.229(16) 1 calc R U P B 2
C9' C 0.638(5) 0.906(4) 0.426(3) 0.048(5) Uani 0.229(16) 1 d D U P B 2
H9' H 0.667354 0.866250 0.452509 0.057 Uiso 0.229(16) 1 calc R U P B 2
N7 N 1.032(3) 0.846(3) 0.964(2) 0.044(5) Uani 0.30(2) 1 d D U P A 2
H7A H 1.007861 0.874401 0.995709 0.053 Uiso 0.30(2) 1 calc R U P A 2
N8 N 1.132(3) 0.781(3) 0.897(3) 0.042(5) Uani 0.30(2) 1 d D U P A 2
H8A H 1.184954 0.761427 0.879956 0.050 Uiso 0.30(2) 1 calc R U P A 2
C11 C 1.131(4) 0.829(4) 0.954(3) 0.045(5) Uani 0.30(2) 1 d D U P A 2
H11 H 1.184513 0.845291 0.980283 0.054 Uiso 0.30(2) 1 calc R U P A 2
C12 C 1.039(4) 0.771(4) 0.872(3) 0.043(5) Uani 0.30(2) 1 d D U P A 2
H12 H 1.017238 0.743429 0.833555 0.052 Uiso 0.30(2) 1 calc R U P A 2
C10 C 0.987(3) 0.815(4) 0.923(3) 0.044(5) Uani 0.30(2) 1 d D U P A 2
H10 H 0.918643 0.818264 0.922120 0.053 Uiso 0.30(2) 1 calc R U P A 2

loop_
_atom_site_aniso_label
_atom_site_aniso_U_11
_atom_site_aniso_U_22
_atom_site_aniso_U_33
_atom_site_aniso_U_23
_atom_site_aniso_U_13
_atom_site_aniso_U_12
O40 0.024(3) 0.024(3) 0.025(3) -0.0008(10) 0.0000(10) -0.0001(10)
O32 0.030(6) 0.040(7) 0.020(5) 0.002(5) 0.000(5) 0.004(5)
O1 0.010(5) 0.053(8) 0.061(9) 0.010(7) -0.012(7) -0.001(4)
O2 0.059(9) 0.008(5) 0.043(7) -0.006(5) 0.019(7) -0.007(5)
O3 0.040(4) 0.040(4) 0.039(4) -0.002(2) -0.003(2) -0.003(2)
O4 0.037(8) 0.047(8) 0.052(8) 0.018(7) 0.010(7) 0.001(7)
O5 0.028(6) 0.016(5) 0.024(5) -0.002(4) 0.002(5) -0.003(4)
O6 0.020(6) 0.041(7) 0.039(7) -0.016(5) -0.003(5) 0.006(6)
O7 0.036(7) 0.043(7) 0.021(5) 0.011(5) -0.009(5) 0.005(6)
O8 0.055(7) 0.014(5) 0.027(5) 0.002(5) -0.001(7) -0.007(4)
O9 0.023(6) 0.047(8) 0.030(6) 0.014(6) -0.010(5) 0.007(5)
O10 0.058(10) 0.038(8) 0.028(7) -0.013(6) -0.013(6) 0.025(7)
O11 0.040(7) 0.016(5) 0.026(6) 0.008(4) 0.003(5) 0.004(5)
O12 0.049(9) 0.037(7) 0.041(7) 0.014(6) -0.031(7) 0.004(6)
O13 0.017(5) 0.031(6) 0.052(7) -0.002(6) -0.009(7) -0.001(4)
O14 0.033(8) 0.037(8) 0.037(7) 0.012(6) 0.002(6) -0.015(6)
O15 0.060(11) 0.046(10) 0.034(8) -0.009(7) -0.009(7) -0.026(8)
O16 0.026(6) 0.038(7) 0.040(7) 0.000(5) -0.005(5) 0.007(6)
O17 0.048(7) 0.015(5) 0.070(10) -0.012(6) -0.004(8) 0.000(5)
O18 0.023(6) 0.043(8) 0.027(6) 0.022(5) 0.010(5) -0.004(5)
O19 0.027(7) 0.052(9) 0.044(8) -0.024(6) -0.016(6) 0.000(6)
O20 0.044(8) 0.040(7) 0.023(6) 0.003(5) -0.015(6) -0.020(6)
O21 0.078(12) 0.018(6) 0.036(7) 0.018(5) -0.017(7) -0.001(6)
O22 0.030(7) 0.042(8) 0.034(7) 0.017(6) -0.005(5) 0.015(6)
O23 0.068(10) 0.025(7) 0.026(6) -0.006(5) -0.017(7) 0.003(6)
O24 0.026(3) 0.027(3) 0.026(3) -0.0001(10) 0.0008(10) -0.0001(10)
O25 0.035(7) 0.017(6) 0.037(7) -0.003(5) 0.010(5) -0.010(5)
O26 0.024(6) 0.051(9) 0.067(9) -0.045(8) 0.003(7) -0.012(6)
O27 0.018(5) 0.016(5) 0.014(4) 0.002(4) 0.005(4) 0.005(4)
O28 0.016(5) 0.023(5) 0.025(5) -0.001(4) 0.001(4) 0.001(4)
O29 0.054(9) 0.018(6) 0.037(7) 0.009(5) 0.029(7) 0.003(6)
O30 0.030(7) 0.026(6) 0.039(7) 0.003(5) 0.016(5) -0.003(5)
O31 0.033(4) 0.034(4) 0.034(4) -0.0031(19) 0.0004(19) 0.002(2)
O33 0.019(5) 0.012(5) 0.023(5) -0.006(4) -0.006(4) 0.003(4)
O34 0.045(8) 0.070(11) 0.021(6) 0.022(7) -0.004(6) 0.023(8)
O35 0.038(7) 0.053(8) 0.016(5) -0.010(5) 0.010(5) 0.007(6)
O36 0.026(6) 0.036(7) 0.032(6) -0.011(5) 0.000(5) -0.008(6)
O37 0.019(6) 0.034(7) 0.047(7) -0.009(6) -0.008(5) 0.006(5)
O38 0.019(6) 0.078(11) 0.044(8) 0.035(8) 0.001(5) 0.012(7)
O39 0.048(8) 0.029(6) 0.035(7) -0.002(5) 0.028(6) 0.002(6)
Si1 0.0097(14) 0.0134(14) 0.0131(14) -0.0006(18) 0.006(2) 0.0000(11)
Mo1 0.0081(5) 0.0246(6) 0.0199(5) 0.0017(6) -0.0004(6) 0.0011(4)
Mo2 0.0081(5) 0.0286(6) 0.0230(6) 0.0004(6) -0.0022(6) -0.0012(4)
Mo3 0.0156(6) 0.0275(7) 0.0187(6) 0.0057(6) -0.0053(5) 0.0031(5)
Mo4 0.0234(7) 0.0326(8) 0.0213(7) -0.0091(6) 0.0034(6) 0.0073(6)
Mo5 0.0240(7) 0.0327(7) 0.0212(6) 0.0071(6) 0.0056(6) -0.0059(6)
Mo6 0.0212(7) 0.0323(8) 0.0238(7) 0.0099(6) 0.0042(6) -0.0034(6)
Mo7 0.0264(8) 0.0298(7) 0.0264(7) -0.0076(6) 0.0069(6) 0.0063(6)
Mo8 0.0146(6) 0.0308(7) 0.0238(6) -0.0111(6) -0.0072(6) -0.0017(6)
Mo9 0.0193(7) 0.0265(7) 0.0221(6) -0.0056(6) -0.0092(6) -0.0036(5)
Mo10 0.0167(7) 0.0282(7) 0.0249(7) 0.0089(6) -0.0082(5) 0.0048(5)
Mo11 0.0396(7) 0.0107(5) 0.0417(7) 0.0012(7) -0.0063(8) -0.0033(5)
Mo12 0.0432(8) 0.0114(5) 0.0376(7) 0.0001(7) 0.0018(8) 0.0002(5)
N4 0.029(8) 0.062(11) 0.035(8) -0.007(8) 0.015(8) 0.001(8)
N8' 0.017(8) 0.076(10) 0.044(8) -0.002(8) 0.000(7) 0.002(8)
C10' 0.013(8) 0.077(10) 0.040(9) 0.003(8) -0.003(7) -0.002(8)
C6 0.027(10) 0.088(17) 0.025(9) -0.005(10) 0.001(7) -0.022(11)
N3 0.037(8) 0.038(8) 0.024(7) -0.002(6) 0.005(6) 0.015(7)
C5 0.061(15) 0.025(9) 0.062(13) -0.018(9) -0.036(12) -0.009(9)
N2 0.040(8) 0.060(9) 0.045(7) 0.005(7) 0.029(7) 0.008(7)
C2 0.042(8) 0.056(9) 0.057(9) 0.015(8) 0.010(8) 0.008(8)
N1 0.050(8) 0.075(10) 0.054(8) -0.011(8) 0.015(8) 0.001(8)
C3 0.052(9) 0.073(10) 0.052(9) 0.013(8) 0.002(8) 0.007(9)
N7' 0.017(9) 0.073(10) 0.042(8) 0.007(8) 0.008(7) -0.002(8)
C1 0.047(8) 0.065(9) 0.030(7) 0.027(7) 0.018(7) -0.004(8)
C4 0.052(14) 0.057(14) 0.028(9) -0.022(9) -0.008(9) -0.004(11)
C12' 0.014(9) 0.074(10) 0.039(8) 0.002(8) 0.006(7) 0.005(8)
C11' 0.016(8) 0.076(10) 0.043(9) 0.004(8) 0.000(8) -0.003(8)
C8 0.049(9) 0.041(8) 0.046(8) 0.000(7) 0.005(8) 0.012(8)
N6 0.056(8) 0.043(8) 0.041(8) 0.013(7) 0.010(7) 0.012(8)
C9 0.048(9) 0.044(9) 0.049(8) 0.008(8) 0.003(8) 0.015(8)
N5 0.059(9) 0.050(8) 0.053(8) 0.009(7) 0.009(7) 0.005(8)
C7 0.058(9) 0.040(8) 0.041(8) 0.007(7) -0.002(8) 0.015(8)
N5' 0.046(10) 0.039(9) 0.041(9) 0.010(9) 0.005(9) 0.012(9)
C7' 0.054(10) 0.046(9) 0.046(9) 0.007(9) 0.006(9) 0.012(9)
N6' 0.054(10) 0.045(9) 0.048(9) 0.006(9) 0.007(9) 0.010(9)
C8' 0.053(10) 0.046(9) 0.047(9) 0.005(9) 0.005(9) 0.010(9)
C9' 0.052(10) 0.045(10) 0.046(9) 0.007(9) 0.006(9) 0.012(9)
N7 0.014(9) 0.076(10) 0.043(9) 0.005(9) 0.005(9) -0.003(9)
N8 0.014(9) 0.072(11) 0.039(9) 0.004(9) 0.004(8) -0.002(9)
C11 0.017(9) 0.075(11) 0.044(10) 0.005(9) 0.002(9) -0.001(9)
C12 0.014(9) 0.074(10) 0.042(9) 0.005(9) 0.002(9) -0.002(9)
C10 0.016(9) 0.076(11) 0.041(10) 0.004(9) 0.005(9) 0.000(9)

loop_
_atom_type_symbol
_atom_type_description
_atom_type_scat_dispersion_real
_atom_type_scat_dispersion_imag
_atom_type_scat_source
C C 0.0033 0.0016 'International Tables Vol C Tables 4.2.6.8 and 6.1.1.4'
H H 0.0000 0.0000 'International Tables Vol C Tables 4.2.6.8 and 6.1.1.4'
N N 0.0061 0.0033 'International Tables Vol C Tables 4.2.6.8 and 6.1.1.4'
O O 0.0106 0.0060 'International Tables Vol C Tables 4.2.6.8 and 6.1.1.4'
Si Si 0.0817 0.0704 'International Tables Vol C Tables 4.2.6.8 and 6.1.1.4'
Mo Mo -1.6832 0.6857 'International Tables Vol C Tables 4.2.6.8 and 6.1.1.4'

loop_
_geom_angle_atom_site_label_1
_geom_angle_atom_site_label_2
_geom_angle_atom_site_label_3
_geom_angle
_geom_angle_site_symmetry_1
_geom_angle_site_symmetry_3
_geom_angle_publ_flag
Mo10 O40 Mo11 149.9(7) . . ?
Mo5 O32 Mo7 147.9(6) . . ?
Mo2 O2 Mo9 123.7(7) . . ?
Mo12 O4 Mo9 150.6(9) . . ?
Si1 O5 Mo9 124.3(6) . . ?
Si1 O5 Mo2 125.4(6) . . ?
Mo9 O5 Mo2 91.7(4) . . ?
Si1 O5 Mo10 123.1(6) . . ?
Mo9 O5 Mo10 91.2(4) . . ?
Mo2 O5 Mo10 91.1(4) . . ?
Mo6 O6 Mo10 149.6(7) . . ?
Mo9 O7 Mo4 148.6(6) . . ?
Mo4 O9 Mo12 149.3(7) . . ?
Mo4 O11 Mo1 124.5(6) . . ?
Mo6 O12 Mo4 125.3(8) . . ?
Mo8 O16 Mo7 122.0(6) . . ?
Mo11 O19 Mo6 149.0(8) . . ?
Mo1 O20 Mo6 123.3(7) . . ?
Mo7 O21 Mo2 147.7(9) . . ?
Mo2 O23 Mo5 150.0(8) . . ?
Mo9 O24 Mo10 122.2(6) . . ?
Mo3 O25 Mo1 150.3(7) . . ?
Mo12 O26 Mo5 124.2(8) . . ?
Si1 O27 Mo6 124.4(5) . . ?
Si1 O27 Mo1 122.4(5) . . ?
Mo6 O27 Mo1 92.4(3) . . ?
Si1 O27 Mo4 123.9(5) . . ?
Mo6 O27 Mo4 92.6(3) . . ?
Mo1 O27 Mo4 92.0(3) . . ?
Si1 O28 Mo5 124.2(6) . . ?
Si1 O28 Mo3 124.3(6) . . ?
Mo5 O28 Mo3 92.6(4) . . ?
Si1 O28 Mo12 123.0(5) . . ?
Mo5 O28 Mo12 91.8(4) . . ?
Mo3 O28 Mo12 91.7(4) . . ?
Mo10 O29 Mo2 124.1(7) . . ?
Mo1 O30 Mo8 148.7(7) . . ?
Si1 O33 Mo11 123.3(5) . . ?
Si1 O33 Mo8 124.3(5) . . ?
Mo11 O33 Mo8 92.1(3) . . ?
Si1 O33 Mo7 123.2(6) . . ?
Mo11 O33 Mo7 92.4(3) . . ?
Mo8 O33 Mo7 92.5(3) . . ?
Mo3 O35 Mo12 122.9(7) . . ?
Mo5 O36 Mo3 120.0(6) . . ?
Mo7 O37 Mo11 119.8(6) . . ?
Mo11 O38 Mo8 124.3(9) . . ?
Mo8 O39 Mo3 149.1(7) . . ?
O5 Si1 O28 108.9(6) . . ?
O5 Si1 O33 110.2(5) . . ?
O28 Si1 O33 108.9(6) . . ?
O5 Si1 O27 109.2(5) . . ?
O28 Si1 O27 110.2(5) . . ?
O33 Si1 O27 109.6(5) . . ?
O13 Mo1 O30 104.7(6) . . ?
O13 Mo1 O20 99.5(6) . . ?
O30 Mo1 O20 94.3(6) . . ?
O13 Mo1 O25 102.1(6) . . ?
O30 Mo1 O25 86.6(5) . . ?
O20 Mo1 O25 157.4(6) . . ?
O13 Mo1 O11 95.9(6) . . ?
O30 Mo1 O11 159.0(5) . . ?
O20 Mo1 O11 86.3(5) . . ?
O25 Mo1 O11 85.0(4) . . ?
O13 Mo1 O27 164.8(6) . . ?
O30 Mo1 O27 89.2(5) . . ?
O20 Mo1 O27 72.7(5) . . ?
O25 Mo1 O27 84.7(4) . . ?
O11 Mo1 O27 70.9(4) . . ?
O1 Mo2 O23 103.8(7) . . ?
O1 Mo2 O2 100.9(7) . . ?
O23 Mo2 O2 95.7(5) . . ?
O1 Mo2 O29 98.0(6) . . ?
O23 Mo2 O29 157.2(7) . . ?
O2 Mo2 O29 86.8(6) . . ?
O1 Mo2 O21 99.4(7) . . ?
O23 Mo2 O21 85.4(5) . . ?
O2 Mo2 O21 158.8(7) . . ?
O29 Mo2 O21 84.4(5) . . ?
O1 Mo2 O5 168.4(6) . . ?
O23 Mo2 O5 87.1(6) . . ?
O2 Mo2 O5 73.7(5) . . ?
O29 Mo2 O5 71.8(5) . . ?
O21 Mo2 O5 85.2(6) . . ?
O34 Mo3 O25 103.5(7) . . ?
O34 Mo3 O35 100.4(8) . . ?
O25 Mo3 O35 98.1(5) . . ?
O34 Mo3 O39 100.4(8) . . ?
O25 Mo3 O39 85.9(5) . . ?
O35 Mo3 O39 157.3(6) . . ?
O34 Mo3 O36 96.2(7) . . ?
O25 Mo3 O36 158.6(6) . . ?
O35 Mo3 O36 86.2(5) . . ?
O39 Mo3 O36 82.4(5) . . ?
O34 Mo3 O28 167.7(7) . . ?
O25 Mo3 O28 88.4(5) . . ?
O35 Mo3 O28 74.3(5) . . ?
O39 Mo3 O28 83.6(5) . . ?
O36 Mo3 O28 72.6(4) . . ?
O10 Mo4 O9 106.9(7) . . ?
O10 Mo4 O11 99.9(7) . . ?
O9 Mo4 O11 96.5(5) . . ?
O10 Mo4 O12 96.5(7) . . ?
O9 Mo4 O12 155.7(6) . . ?
O11 Mo4 O12 85.7(5) . . ?
O10 Mo4 O7 102.4(6) . . ?
O9 Mo4 O7 87.1(5) . . ?
O11 Mo4 O7 155.3(5) . . ?
O12 Mo4 O7 81.4(6) . . ?
O10 Mo4 O27 164.5(7) . . ?
O9 Mo4 O27 87.6(5) . . ?
O11 Mo4 O27 72.4(4) . . ?
O12 Mo4 O27 69.9(5) . . ?
O7 Mo4 O27 83.4(5) . . ?
O18 Mo5 O32 103.7(6) . . ?
O18 Mo5 O36 99.1(6) . . ?
O32 Mo5 O36 93.5(6) . . ?
O18 Mo5 O23 100.1(6) . . ?
O32 Mo5 O23 87.6(5) . . ?
O36 Mo5 O23 159.9(6) . . ?
O18 Mo5 O26 97.9(7) . . ?
O32 Mo5 O26 157.7(6) . . ?
O36 Mo5 O26 88.5(6) . . ?
O23 Mo5 O26 83.1(6) . . ?
O18 Mo5 O28 167.8(5) . . ?
O32 Mo5 O28 87.4(5) . . ?
O36 Mo5 O28 74.8(4) . . ?
O23 Mo5 O28 85.2(5) . . ?
O26 Mo5 O28 71.7(5) . . ?
O14 Mo6 O6 107.1(7) . . ?
O14 Mo6 O12 101.5(7) . . ?
O6 Mo6 O12 94.3(6) . . ?
O14 Mo6 O19 100.7(7) . . ?
O6 Mo6 O19 86.9(5) . . ?
O12 Mo6 O19 156.3(6) . . ?
O14 Mo6 O20 94.3(7) . . ?
O6 Mo6 O20 157.1(6) . . ?
O12 Mo6 O20 88.9(6) . . ?
O19 Mo6 O20 81.3(6) . . ?
O14 Mo6 O27 164.3(6) . . ?
O6 Mo6 O27 87.9(5) . . ?
O12 Mo6 O27 72.1(5) . . ?
O19 Mo6 O27 84.3(5) . . ?
O20 Mo6 O27 71.5(4) . . ?
O31 Mo7 O21 103.6(7) . . ?
O31 Mo7 O37 97.2(6) . . ?
O21 Mo7 O37 97.9(5) . . ?
O31 Mo7 O32 103.0(6) . . ?
O21 Mo7 O32 88.3(5) . . ?
O37 Mo7 O32 156.9(5) . . ?
O31 Mo7 O16 94.8(6) . . ?
O21 Mo7 O16 160.9(6) . . ?
O37 Mo7 O16 84.9(5) . . ?
O32 Mo7 O16 82.3(5) . . ?
O31 Mo7 O33 164.2(6) . . ?
O21 Mo7 O33 91.2(6) . . ?
O37 Mo7 O33 75.0(4) . . ?
O32 Mo7 O33 82.7(4) . . ?
O16 Mo7 O33 71.2(4) . . ?
O15 Mo8 O39 102.4(8) . . ?
O15 Mo8 O16 97.1(8) . . ?
O39 Mo8 O16 96.9(6) . . ?
O15 Mo8 O30 103.5(8) . . ?
O39 Mo8 O30 87.1(5) . . ?
O16 Mo8 O30 157.6(6) . . ?
O15 Mo8 O38 99.2(8) . . ?
O39 Mo8 O38 157.9(7) . . ?
O16 Mo8 O38 84.9(6) . . ?
O30 Mo8 O38 83.4(6) . . ?
O15 Mo8 O33 166.9(7) . . ?
O39 Mo8 O33 88.5(6) . . ?
O16 Mo8 O33 74.3(5) . . ?
O30 Mo8 O33 83.9(5) . . ?
O38 Mo8 O33 70.6(5) . . ?
O3 Mo9 O7 103.5(7) . . ?
O3 Mo9 O24 99.1(6) . . ?
O7 Mo9 O24 95.5(5) . . ?
O3 Mo9 O4 101.5(7) . . ?
O7 Mo9 O4 86.6(6) . . ?
O24 Mo9 O4 158.2(6) . . ?
O3 Mo9 O2 97.4(7) . . ?
O7 Mo9 O2 158.4(6) . . ?
O24 Mo9 O2 86.4(5) . . ?
O4 Mo9 O2 84.0(6) . . ?
O3 Mo9 O5 166.8(6) . . ?
O7 Mo9 O5 88.8(5) . . ?
O24 Mo9 O5 74.7(4) . . ?
O4 Mo9 O5 83.6(5) . . ?
O2 Mo9 O5 70.9(5) . . ?
O22 Mo10 O40 105.4(6) . . ?
O22 Mo10 O29 101.1(7) . . ?
O40 Mo10 O29 95.1(6) . . ?
O22 Mo10 O6 100.6(6) . . ?
O40 Mo10 O6 87.0(5) . . ?
O29 Mo10 O6 156.8(6) . . ?
O22 Mo10 O24 97.1(6) . . ?
O40 Mo10 O24 156.8(5) . . ?
O29 Mo10 O24 86.0(5) . . ?
O6 Mo10 O24 83.2(5) . . ?
O22 Mo10 O5 167.5(6) . . ?
O40 Mo10 O5 86.3(4) . . ?
O29 Mo10 O5 73.0(5) . . ?
O6 Mo10 O5 84.1(5) . . ?
O24 Mo10 O5 71.8(4) . . ?
O17 Mo11 O19 106.4(7) . . ?
O17 Mo11 O38 103.3(7) . . ?
O19 Mo11 O38 98.2(6) . . ?
O17 Mo11 O40 98.3(6) . . ?
O19 Mo11 O40 86.9(5) . . ?
O38 Mo11 O40 155.4(6) . . ?
O17 Mo11 O37 91.3(6) . . ?
O19 Mo11 O37 160.7(6) . . ?
O38 Mo11 O37 84.8(5) . . ?
O40 Mo11 O37 83.0(5) . . ?
O17 Mo11 O33 163.9(6) . . ?
O19 Mo11 O33 89.7(5) . . ?
O38 Mo11 O33 72.9(6) . . ?
O40 Mo11 O33 83.2(4) . . ?
O37 Mo11 O33 72.8(4) . . ?
O8 Mo12 O4 106.5(7) . . ?
O8 Mo12 O26 99.0(6) . . ?
O4 Mo12 O26 95.4(6) . . ?
O8 Mo12 O9 103.3(6) . . ?
O4 Mo12 O9 86.8(5) . . ?
O26 Mo12 O9 156.0(6) . . ?
O8 Mo12 O35 94.6(6) . . ?
O4 Mo12 O35 158.4(6) . . ?
O26 Mo12 O35 85.6(5) . . ?
O9 Mo12 O35 83.8(5) . . ?
O8 Mo12 O28 163.4(5) . . ?
O4 Mo12 O28 88.6(6) . . ?
O26 Mo12 O28 72.3(5) . . ?
O9 Mo12 O28 83.9(5) . . ?
O35 Mo12 O28 71.1(5) . . ?
C4 N4 C6 111.7(18) . . ?
C4 N4 H4 124.2 . . ?
C6 N4 H4 124.2 . . ?
C12' N8' C10' 112(2) . . ?
C12' N8' H8' 124.2 . . ?
C10' N8' H8' 124.2 . . ?
N8' C10' N7' 104(2) . . ?
N8' C10' H10' 127.9 . . ?
N7' C10' H10' 127.9 . . ?
C5 C6 N4 102.6(18) . . ?
C5 C6 H6 128.7 . . ?
N4 C6 H6 128.7 . . ?
C5 N3 C4 109.9(19) . . ?
C5 N3 H3 125.0 . . ?
C4 N3 H3 125.0 . . ?
N3 C5 C6 110.5(18) . . ?
N3 C5 H5 124.8 . . ?
C6 C5 H5 124.8 . . ?
C2 N2 C3 106(2) . . ?
C2 N2 H2' 127.2 . . ?
C3 N2 H2' 127.2 . . ?
N2 C2 C1 113(2) . . ?
N2 C2 H2 123.6 . . ?
C1 C2 H2 123.6 . . ?
C1 N1 C3 108(2) . . ?
C1 N1 H1' 126.0 . . ?
C3 N1 H1' 126.0 . . ?
N2 C3 N1 108(2) . . ?
N2 C3 H3' 126.1 . . ?
N1 C3 H3' 126.1 . . ?
C11' N7' C10' 108(3) . . ?
C11' N7' H7'' 125.8 . . ?
C10' N7' H7'' 125.8 . . ?
C2 C1 N1 105.0(18) . . ?
C2 C1 H1 127.5 . . ?
N1 C1 H1 127.5 . . ?
N4 C4 N3 105.3(19) . . ?
N4 C4 H4A 127.3 . . ?
N3 C4 H4A 127.3 . . ?
N8' C12' C11' 97(2) . . ?
N8' C12' H12' 131.6 . . ?
C11' C12' H12' 131.6 . . ?
N7' C11' C12' 119(3) . . ?
N7' C11' H11' 120.6 . . ?
C12' C11' H11' 120.6 . . ?
N6 C8 C7 104(3) . . ?
N6 C8 H8 127.8 . . ?
C7 C8 H8 127.8 . . ?
C8 N6 C9 113(2) . . ?
C8 N6 H6A 123.7 . . ?
C9 N6 H6A 123.7 . . ?
N5 C9 N6 109(3) . . ?
N5 C9 H9 125.7 . . ?
N6 C9 H9 125.7 . . ?
C9 N5 C7 105(3) . . ?
C9 N5 H5A 127.5 . . ?
C7 N5 H5A 127.5 . . ?
C8 C7 N5 109(3) . . ?
C8 C7 H7 125.7 . . ?
N5 C7 H7 125.7 . . ?
C9' N5' C8' 105(3) . . ?
C9' N5' H5' 127.5 . . ?
C8' N5' H5' 127.5 . . ?
N6' C7' C8' 104(3) . . ?
N6' C7' H7' 127.8 . . ?
C8' C7' H7' 127.8 . . ?
C7' N6' C9' 113(3) . . ?
C7' N6' H6' 123.6 . . ?
C9' N6' H6' 123.6 . . ?
C7' C8' N5' 109(3) . . ?
C7' C8' H8'A 125.5 . . ?
N5' C8' H8'A 125.5 . . ?
N5' C9' N6' 109(3) . . ?
N5' C9' H9' 125.6 . . ?
N6' C9' H9' 125.6 . . ?
C10 N7 C11 109(3) . . ?
C10 N7 H7A 125.6 . . ?
C11 N7 H7A 125.5 . . ?
C12 N8 C11 112(3) . . ?
C12 N8 H8A 124.0 . . ?
C11 N8 H8A 124.0 . . ?
N8 C11 N7 104(3) . . ?
N8 C11 H11 128.1 . . ?
N7 C11 H11 128.1 . . ?
N8 C12 C10 97(3) . . ?
N8 C12 H12 131.7 . . ?
C10 C12 H12 131.7 . . ?
N7 C10 C12 119(3) . . ?
N7 C10 H10 120.7 . . ?
C12 C10 H10 120.7 . . ?

loop_
_geom_bond_atom_site_label_1
_geom_bond_atom_site_label_2
_geom_bond_distance
_geom_bond_site_symmetry_2
_geom_bond_publ_flag
O40 Mo10 1.830(11) . ?
O40 Mo11 1.960(11) . ?
O32 Mo5 1.827(12) . ?
O32 Mo7 1.977(12) . ?
O1 Mo2 1.683(11) . ?
O2 Mo2 1.848(12) . ?
O2 Mo9 2.026(14) . ?
O3 Mo9 1.688(15) . ?
O4 Mo12 1.827(15) . ?
O4 Mo9 1.931(14) . ?
O5 Si1 1.588(12) . ?
O5 Mo9 2.380(10) . ?
O5 Mo2 2.380(11) . ?
O5 Mo10 2.407(11) . ?
O6 Mo6 1.825(13) . ?
O6 Mo10 1.953(13) . ?
O7 Mo9 1.797(14) . ?
O7 Mo4 1.998(14) . ?
O8 Mo12 1.674(9) . ?
O9 Mo4 1.837(12) . ?
O9 Mo12 1.934(13) . ?
O10 Mo4 1.672(13) . ?
O11 Mo4 1.880(13) . ?
O11 Mo1 1.985(12) . ?
O12 Mo6 1.871(15) . ?
O12 Mo4 1.994(14) . ?
O13 Mo1 1.675(11) . ?
O14 Mo6 1.686(13) . ?
O15 Mo8 1.641(14) . ?
O16 Mo8 1.871(13) . ?
O16 Mo7 2.044(13) . ?
O17 Mo11 1.667(11) . ?
O18 Mo5 1.699(11) . ?
O19 Mo11 1.822(15) . ?
O19 Mo6 1.956(13) . ?
O20 Mo1 1.902(13) . ?
O20 Mo6 1.987(13) . ?
O21 Mo7 1.787(15) . ?
O21 Mo2 2.015(14) . ?
O22 Mo10 1.699(12) . ?
O23 Mo2 1.848(13) . ?
O23 Mo5 1.942(14) . ?
O24 Mo9 1.883(11) . ?
O24 Mo10 2.022(11) . ?
O25 Mo3 1.807(12) . ?
O25 Mo1 1.966(12) . ?
O26 Mo12 1.879(14) . ?
O26 Mo5 1.965(12) . ?
O27 Si1 1.612(10) . ?
O27 Mo6 2.367(9) . ?
O27 Mo1 2.374(10) . ?
O27 Mo4 2.380(9) . ?
O28 Si1 1.604(11) . ?
O28 Mo5 2.349(10) . ?
O28 Mo3 2.369(10) . ?
O28 Mo12 2.381(10) . ?
O29 Mo10 1.875(13) . ?
O29 Mo2 1.994(12) . ?
O30 Mo1 1.825(13) . ?
O30 Mo8 1.962(13) . ?
O31 Mo7 1.686(14) . ?
O33 Si1 1.606(9) . ?
O33 Mo11 2.359(10) . ?
O33 Mo8 2.364(10) . ?
O33 Mo7 2.379(10) . ?
O34 Mo3 1.640(13) . ?
O35 Mo3 1.847(14) . ?
O35 Mo12 2.030(13) . ?
O36 Mo5 1.919(13) . ?
O36 Mo3 2.019(13) . ?
O37 Mo7 1.897(13) . ?
O37 Mo11 2.053(13) . ?
O38 Mo11 1.857(14) . ?
O38 Mo8 1.990(14) . ?
O39 Mo8 1.811(13) . ?
O39 Mo3 1.987(13) . ?
N4 C4 1.28(3) . ?
N4 C6 1.39(3) . ?
N4 H4 0.8600 . ?
N8' C12' 1.37(3) . ?
N8' C10' 1.38(4) . ?
N8' H8' 0.8600 . ?
C10' N7' 1.39(4) . ?
C10' H10' 0.9300 . ?
C6 C5 1.36(3) . ?
C6 H6 0.9300 . ?
N3 C5 1.27(3) . ?
N3 C4 1.38(2) . ?
N3 H3 0.8600 . ?
C5 H5 0.9300 . ?
N2 C2 1.29(3) . ?
N2 C3 1.31(3) . ?
N2 H2' 0.8600 . ?
C2 C1 1.29(3) . ?
C2 H2 0.9300 . ?
N1 C1 1.32(3) . ?
N1 C3 1.33(3) . ?
N1 H1' 0.8600 . ?
C3 H3' 0.9300 . ?
N7' C11' 1.14(4) . ?
N7' H7'' 0.8600 . ?
C1 H1 0.9300 . ?
C4 H4A 0.9300 . ?
C12' C11' 1.44(4) . ?
C12' H12' 0.9300 . ?
C11' H11' 0.9300 . ?
C8 N6 1.26(4) . ?
C8 C7 1.36(4) . ?
C8 H8 0.9300 . ?
N6 C9 1.34(4) . ?
N6 H6A 0.8600 . ?
C9 N5 1.28(4) . ?
C9 H9 0.9300 . ?
N5 C7 1.39(4) . ?
N5 H5A 0.8600 . ?
C7 H7 0.9300 . ?
N5' C9' 1.28(4) . ?
N5' C8' 1.39(4) . ?
N5' H5' 0.8600 . ?
C7' N6' 1.26(4) . ?
C7' C8' 1.36(4) . ?
C7' H7' 0.9300 . ?
N6' C9' 1.33(4) . ?
N6' H6' 0.8600 . ?
C8' H8'A 0.9300 . ?
C9' H9' 0.9300 . ?
N7 C10 1.14(4) . ?
N7 C11 1.39(4) . ?
N7 H7A 0.8600 . ?
N8 C12 1.37(3) . ?
N8 C11 1.38(4) . ?
N8 H8A 0.8600 . ?
C11 H11 0.9300 . ?
C12 C10 1.45(4) . ?
C12 H12 0.9300 . ?
C10 H10 0.9300 . ?

loop_
_geom_torsion_atom_site_label_1
_geom_torsion_atom_site_label_2
_geom_torsion_atom_site_label_3
_geom_torsion_atom_site_label_4
_geom_torsion
_geom_torsion_site_symmetry_1
_geom_torsion_site_symmetry_2
_geom_torsion_site_symmetry_3
_geom_torsion_site_symmetry_4
_geom_torsion_publ_flag
Mo9 O5 Si1 O28 -65.8(8) . . . . ?
Mo2 O5 Si1 O28 56.2(8) . . . . ?
Mo10 O5 Si1 O28 175.7(6) . . . . ?
Mo9 O5 Si1 O33 174.9(6) . . . . ?
Mo2 O5 Si1 O33 -63.1(8) . . . . ?
Mo10 O5 Si1 O33 56.4(8) . . . . ?
Mo9 O5 Si1 O27 54.5(8) . . . . ?
Mo2 O5 Si1 O27 176.5(6) . . . . ?
Mo10 O5 Si1 O27 -64.0(7) . . . . ?
Mo5 O28 Si1 O5 -63.2(8) . . . . ?
Mo3 O28 Si1 O5 174.9(6) . . . . ?
Mo12 O28 Si1 O5 55.9(8) . . . . ?
Mo5 O28 Si1 O33 56.9(8) . . . . ?
Mo3 O28 Si1 O33 -65.0(8) . . . . ?
Mo12 O28 Si1 O33 176.0(5) . . . . ?
Mo5 O28 Si1 O27 177.1(6) . . . . ?
Mo3 O28 Si1 O27 55.2(8) . . . . ?
Mo12 O28 Si1 O27 -63.8(8) . . . . ?
Mo11 O33 Si1 O5 -65.4(8) . . . . ?
Mo8 O33 Si1 O5 174.5(6) . . . . ?
Mo7 O33 Si1 O5 53.9(8) . . . . ?
Mo11 O33 Si1 O28 175.3(5) . . . . ?
Mo8 O33 Si1 O28 55.2(8) . . . . ?
Mo7 O33 Si1 O28 -65.4(8) . . . . ?
Mo11 O33 Si1 O27 54.8(8) . . . . ?
Mo8 O33 Si1 O27 -65.3(7) . . . . ?
Mo7 O33 Si1 O27 174.0(5) . . . . ?
Mo6 O27 Si1 O5 56.7(7) . . . . ?
Mo1 O27 Si1 O5 176.4(5) . . . . ?
Mo4 O27 Si1 O5 -65.1(7) . . . . ?
Mo6 O27 Si1 O28 176.2(6) . . . . ?
Mo1 O27 Si1 O28 -64.1(7) . . . . ?
Mo4 O27 Si1 O28 54.4(8) . . . . ?
Mo6 O27 Si1 O33 -64.0(8) . . . . ?
Mo1 O27 Si1 O33 55.7(7) . . . . ?
Mo4 O27 Si1 O33 174.1(5) . . . . ?
Mo8 O30 Mo1 O13 -133.8(15) . . . . ?
Mo8 O30 Mo1 O20 125.2(14) . . . . ?
Mo8 O30 Mo1 O25 -32.2(15) . . . . ?
Mo8 O30 Mo1 O11 34(3) . . . . ?
Mo8 O30 Mo1 O27 52.6(15) . . . . ?
Mo5 O23 Mo2 O1 -134.6(16) . . . . ?
Mo5 O23 Mo2 O2 122.7(16) . . . . ?
Mo5 O23 Mo2 O29 28(3) . . . . ?
Mo5 O23 Mo2 O21 -36.0(17) . . . . ?
Mo5 O23 Mo2 O5 49.4(16) . . . . ?
Mo9 O2 Mo2 O1 168.5(8) . . . . ?
Mo9 O2 Mo2 O23 -86.3(8) . . . . ?
Mo9 O2 Mo2 O29 70.9(9) . . . . ?
Mo9 O2 Mo2 O21 6(2) . . . . ?
Mo9 O2 Mo2 O5 -1.0(7) . . . . ?
Mo1 O25 Mo3 O34 -133.5(15) . . . . ?
Mo1 O25 Mo3 O35 123.7(15) . . . . ?
Mo1 O25 Mo3 O39 -33.8(15) . . . . ?
Mo1 O25 Mo3 O36 23(3) . . . . ?
Mo1 O25 Mo3 O28 49.8(14) . . . . ?
Mo12 O35 Mo3 O34 171.5(8) . . . . ?
Mo12 O35 Mo3 O25 -83.1(8) . . . . ?
Mo12 O35 Mo3 O39 15.8(18) . . . . ?
Mo12 O35 Mo3 O36 75.8(7) . . . . ?
Mo12 O35 Mo3 O28 2.8(6) . . . . ?
Mo12 O9 Mo4 O10 -130.1(15) . . . . ?
Mo12 O9 Mo4 O11 127.5(15) . . . . ?
Mo12 O9 Mo4 O12 34(2) . . . . ?
Mo12 O9 Mo4 O7 -28.0(15) . . . . ?
Mo12 O9 Mo4 O27 55.5(15) . . . . ?
Mo1 O11 Mo4 O10 169.2(8) . . . . ?
Mo1 O11 Mo4 O9 -82.3(7) . . . . ?
Mo1 O11 Mo4 O12 73.4(8) . . . . ?
Mo1 O11 Mo4 O7 15.1(16) . . . . ?
Mo1 O11 Mo4 O27 3.1(6) . . . . ?
Mo7 O32 Mo5 O18 -127.3(14) . . . . ?
Mo7 O32 Mo5 O36 132.4(14) . . . . ?
Mo7 O32 Mo5 O23 -27.5(15) . . . . ?
Mo7 O32 Mo5 O26 38(3) . . . . ?
Mo7 O32 Mo5 O28 57.8(14) . . . . ?
Mo10 O6 Mo6 O14 -131.6(15) . . . . ?
Mo10 O6 Mo6 O12 124.9(15) . . . . ?
Mo10 O6 Mo6 O19 -31.4(15) . . . . ?
Mo10 O6 Mo6 O20 27(3) . . . . ?
Mo10 O6 Mo6 O27 53.1(15) . . . . ?
Mo4 O12 Mo6 O14 163.0(9) . . . . ?
Mo4 O12 Mo6 O6 -88.6(9) . . . . ?
Mo4 O12 Mo6 O19 4(2) . . . . ?
Mo4 O12 Mo6 O20 68.8(9) . . . . ?
Mo4 O12 Mo6 O27 -2.2(7) . . . . ?
Mo2 O21 Mo7 O31 -139.5(15) . . . . ?
Mo2 O21 Mo7 O37 121.0(15) . . . . ?
Mo2 O21 Mo7 O32 -36.6(15) . . . . ?
Mo2 O21 Mo7 O16 24(3) . . . . ?
Mo2 O21 Mo7 O33 46.0(15) . . . . ?
Mo11 O37 Mo7 O31 168.0(7) . . . . ?
Mo11 O37 Mo7 O21 -87.1(8) . . . . ?
Mo11 O37 Mo7 O32 17.2(17) . . . . ?
Mo11 O37 Mo7 O16 73.8(7) . . . . ?
Mo11 O37 Mo7 O33 2.0(5) . . . . ?
Mo3 O39 Mo8 O15 -135.5(18) . . . . ?
Mo3 O39 Mo8 O16 125.6(17) . . . . ?
Mo3 O39 Mo8 O30 -32.3(18) . . . . ?
Mo3 O39 Mo8 O38 32(3) . . . . ?
Mo3 O39 Mo8 O33 51.6(17) . . . . ?
Mo7 O16 Mo8 O15 171.5(9) . . . . ?
Mo7 O16 Mo8 O39 -85.0(8) . . . . ?
Mo7 O16 Mo8 O30 14(2) . . . . ?
Mo7 O16 Mo8 O38 72.9(8) . . . . ?
Mo7 O16 Mo8 O33 1.6(6) . . . . ?
Mo4 O7 Mo9 O3 -132.5(15) . . . . ?
Mo4 O7 Mo9 O24 126.7(14) . . . . ?
Mo4 O7 Mo9 O4 -31.5(15) . . . . ?
Mo4 O7 Mo9 O2 33(3) . . . . ?
Mo4 O7 Mo9 O5 52.2(14) . . . . ?
Mo10 O24 Mo9 O3 168.6(8) . . . . ?
Mo10 O24 Mo9 O7 -86.7(8) . . . . ?
Mo10 O24 Mo9 O4 8(2) . . . . ?
Mo10 O24 Mo9 O2 71.7(8) . . . . ?
Mo10 O24 Mo9 O5 0.5(6) . . . . ?
Mo11 O40 Mo10 O22 -127.1(13) . . . . ?
Mo11 O40 Mo10 O29 129.9(13) . . . . ?
Mo11 O40 Mo10 O6 -26.9(13) . . . . ?
Mo11 O40 Mo10 O24 38(2) . . . . ?
Mo11 O40 Mo10 O5 57.3(13) . . . . ?
Mo2 O29 Mo10 O22 168.7(9) . . . . ?
Mo2 O29 Mo10 O40 -84.5(9) . . . . ?
Mo2 O29 Mo10 O6 10(2) . . . . ?
Mo2 O29 Mo10 O24 72.2(9) . . . . ?
Mo2 O29 Mo10 O5 0.0(7) . . . . ?
Mo6 O19 Mo11 O17 -130.8(16) . . . . ?
Mo6 O19 Mo11 O38 122.7(16) . . . . ?
Mo6 O19 Mo11 O40 -33.1(16) . . . . ?
Mo6 O19 Mo11 O37 25(3) . . . . ?
Mo6 O19 Mo11 O33 50.1(16) . . . . ?
Mo8 O38 Mo11 O17 165.7(9) . . . . ?
Mo8 O38 Mo11 O19 -85.2(9) . . . . ?
Mo8 O38 Mo11 O40 15.3(19) . . . . ?
Mo8 O38 Mo11 O37 75.6(9) . . . . ?
Mo8 O38 Mo11 O33 2.0(7) . . . . ?
Mo9 O4 Mo12 O8 -136.1(18) . . . . ?
Mo9 O4 Mo12 O26 122.8(18) . . . . ?
Mo9 O4 Mo12 O9 -33.2(18) . . . . ?
Mo9 O4 Mo12 O35 31(3) . . . . ?
Mo9 O4 Mo12 O28 50.7(18) . . . . ?
Mo5 O26 Mo12 O8 164.5(10) . . . . ?
Mo5 O26 Mo12 O4 -87.8(10) . . . . ?
Mo5 O26 Mo12 O9 7(2) . . . . ?
Mo5 O26 Mo12 O35 70.5(10) . . . . ?
Mo5 O26 Mo12 O28 -1.0(8) . . . . ?
C12' N8' C10' N7' -1.6(15) . . . . ?
C4 N4 C6 C5 -2(3) . . . . ?
C4 N3 C5 C6 -1(3) . . . . ?
N4 C6 C5 N3 2(3) . . . . ?
C3 N2 C2 C1 4(3) . . . . ?
C2 N2 C3 N1 -8(3) . . . . ?
C1 N1 C3 N2 9(3) . . . . ?
N8' C10' N7' C11' 3(3) . . . . ?
N2 C2 C1 N1 2(3) . . . . ?
C3 N1 C1 C2 -7(3) . . . . ?
C6 N4 C4 N3 1(3) . . . . ?
C5 N3 C4 N4 0(3) . . . . ?
C10' N8' C12' C11' 0.3(14) . . . . ?
C10' N7' C11' C12' -3(4) . . . . ?
N8' C12' C11' N7' 1(3) . . . . ?
C7 C8 N6 C9 7(3) . . . . ?
C8 N6 C9 N5 -10(4) . . . . ?
N6 C9 N5 C7 8(4) . . . . ?
N6 C8 C7 N5 -2(3) . . . . ?
C9 N5 C7 C8 -4(4) . . . . ?
C8' C7' N6' C9' 0(6) . . . . ?
N6' C7' C8' N5' 0(5) . . . . ?
C9' N5' C8' C7' 0(3) . . . . ?
C8' N5' C9' N6' -1(3) . . . . ?
C7' N6' C9' N5' 1(5) . . . . ?
C12 N8 C11 N7 1(5) . . . . ?
C10 N7 C11 N8 1(3) . . . . ?
C11 N8 C12 C10 -2(5) . . . . ?
C11 N7 C10 C12 -2(3) . . . . ?
N8 C12 C10 N7 3(5) . . . . ?
